data_2312498
loop_
_publ_author_name
'Goll&#xe9;-Leidreiter, Philipp'
'Bhat, Shrikant'
'Wiehl, Leonore'
'Wen, Qingbo'
'Kroll, Peter'
'Ishikawa, Ryo'
'Etter, Martin'
'Farla, Robert'
'Ikuhara, Yuichi'
'Riedel, Ralf'
'Kolb, Ute'

_publ_section_title
;
 Crystal structures of two new high-pressure oxynitrides with composition
 SnGe<sub>4</sub>N<sub>4</sub>O<sub>4</sub>, from single-crystal electron
 diffraction.
;
_journal_coeditor_code JE5053SUP1
_journal_issue 3
_journal_name_full 'Acta crystallographica Section B, Structural science, crystal engineering and materials'
_journal_paper_doi 10.1107/S2052520624002683
_journal_volume 80
_journal_year 2024
_chemical_formula_sum 'Ge4 N4 O4 Sn'
_chemical_formula_weight 529.1
_space_group_IT_number 186
_space_group_name_Hall 'P 6c -2c'
_space_group_name_H-M_alt 'P 63 m c'
_symmetry_cell_setting hexagonal
_symmetry_Int_Tables_number 186
_symmetry_space_group_name_Hall 'P 6c -2c'
_symmetry_space_group_name_H-M 'P 63 m c'
_cell_angle_alpha 90
_cell_angle_beta 90
_cell_angle_gamma 120
_cell_formula_units_Z 2
_cell_length_a 5.876(3)
_cell_length_b 5.876(3)
_cell_length_c 9.418(5)
_cell_measurement_temperature 293
_cell_volume 281.6(3)
_diffrn_ambient_temperature 293
_diffrn_detector 'gatan ultrascan 4000'
_diffrn_measured_fraction_theta_full 0.98
_diffrn_measured_fraction_theta_max 0.87
_diffrn_measurement_device 'transmission electron microscope'
_diffrn_measurement_device_type 'Tecnai F30 ST'
_diffrn_measurement_method 'ADT with precession'
_diffrn_radiation_probe electron
_diffrn_radiation_type electron
_diffrn_radiation_wavelength 0.0197
_diffrn_reflns_av_unetI/netI 0.0351
_diffrn_reflns_limit_h_max 10
_diffrn_reflns_limit_h_min -9
_diffrn_reflns_limit_k_max 9
_diffrn_reflns_limit_k_min -9
_diffrn_reflns_limit_l_max 16
_diffrn_reflns_limit_l_min -16
_diffrn_reflns_number 18262
_diffrn_reflns_theta_full 0.98
_diffrn_reflns_theta_max 1.13
_diffrn_reflns_theta_min 0.11
_exptl_absorpt_coefficient_mu 0
_exptl_absorpt_correction_type none
_exptl_crystal_density_diffrn 6.2396
_exptl_crystal_F_000 114.294
_refine_diff_density_max 0.56
_refine_diff_density_min -0.40
_refine_ls_abs_structure_details '  346 of Friedel pairs used in the refinement'
_refine_ls_extinction_method none
_refine_ls_goodness_of_fit_gt 3.5927
_refine_ls_goodness_of_fit_ref 3.3713
_refine_ls_number_constraints 1
_refine_ls_number_parameters 162
_refine_ls_number_reflns 2989
_refine_ls_number_restraints 0
_refine_ls_R_factor_all 0.1001
_refine_ls_R_factor_gt 0.0942
_refine_ls_shift/su_max 0.0314
_refine_ls_shift/su_mean 0.0033
_refine_ls_structure_factor_coef F
_refine_ls_weighting_details 'calc w=1/[\s^2^(Fo)+(0.01P)^2^+0.0000P] where P=(Fo+2Fc)/3'
_refine_ls_weighting_scheme sigma
_refine_ls_wR_factor_gt 0.1053
_refine_ls_wR_factor_ref 0.1064
_reflns_number_gt 2576
_reflns_number_total 2989
_reflns_threshold_expression I>3\s(I)
_cod_data_source_file je5053.cif
_cod_data_source_block Cr1_HH228
_cod_original_cell_volume 281.6(2)
_cod_original_formula_sum 'Ge4 N4 O4 Sn1'
_cod_database_code 2312498

loop_
_space_group_symop_id
_space_group_symop_operation_xyz
1 x,y,z
2 -y,x-y,z
3 -x+y,-x,z
4 -x,-y,z+1/2
5 y,-x+y,z+1/2
6 x-y,x,z+1/2
7 -y,-x,z
8 -x+y,y,z
9 x,x-y,z
10 y,x,z+1/2
11 x-y,-y,z+1/2
12 -x,-x+y,z+1/2

loop_
_atom_site_label
_atom_site_type_symbol
_atom_site_fract_x
_atom_site_fract_y
_atom_site_fract_z
_atom_site_adp_type
_atom_site_U_iso_or_equiv
_atom_site_site_symmetry_multiplicity
_atom_site_occupancy
_atom_site_calc_flag
_atom_site_refinement_flags
_atom_site_disorder_assembly
_atom_site_disorder_group
Sn1 Sn 0.333333 0.666667 -0.0334(3) Uani 0.0070(4) 2 1 d . . .
Ge1 Ge 0.333333 0.666667 -0.4387(3) Uani 0.0052(6) 2 1 d . . .
Ge2 Ge -0.16655(18) 0.16655(18) -0.2537(3) Uani 0.0052(4) 6 1 d . . .
N1 N 0.333333 0.666667 0.3579(6) Uani 0.007(2) 2 1 d . . .
N2 N -0.4900(5) 0.4900(5) -0.3781(5) Uani 0.0053(15) 6 1 d . . .
O1 O 0 0 -0.3535(7) Uani 0.0030(17) 2 1 d . . .
O2 O 0.1569(6) -0.1569(6) -0.1427(4) Uani 0.0105(18) 6 1 d . . .

loop_
_atom_site_aniso_label
_atom_site_aniso_type_symbol
_atom_site_aniso_U_11
_atom_site_aniso_U_22
_atom_site_aniso_U_33
_atom_site_aniso_U_12
_atom_site_aniso_U_13
_atom_site_aniso_U_23
Sn1 Sn 0.0074(5) 0.0074(5) 0.0062(6) 0.0037(3) 0 0
Ge1 Ge 0.0057(7) 0.0057(7) 0.0044(8) 0.0028(4) 0 0
Ge2 Ge 0.0051(4) 0.0051(4) 0.0066(5) 0.0034(5) 0.0002(2) -0.0002(2)
N1 N 0.009(3) 0.009(3) 0.002(4) 0.0046(15) 0 0
N2 N 0.0062(16) 0.0062(16) 0.0024(18) 0.002(2) -0.0029(9) 0.0029(9)
O1 O 0.002(2) 0.002(2) 0.004(3) 0.0011(10) 0 0
O2 O 0.011(2) 0.011(2) 0.013(2) 0.009(2) 0.0021(8) -0.0021(8)

loop_
_atom_type_symbol
_atom_type_scat_source
Ge International_Tables_Vol_C
N International_Tables_Vol_C
O International_Tables_Vol_C
Sn International_Tables_Vol_C

loop_
_exptl_crystal_face_index_h
_exptl_crystal_face_index_k
_exptl_crystal_face_index_l
_exptl_crystal_face_perp_dist
? ? ? ?

loop_
_geom_angle_atom_site_label_1
_geom_angle_atom_site_label_2
_geom_angle_atom_site_label_3
_geom_angle_site_symmetry_1
_geom_angle_site_symmetry_2
_geom_angle_site_symmetry_3
_geom_angle
_geom_angle_publ_flag
N2 Sn1 N2 4_565 . 5_555 79.34(17) ?
N2 Sn1 N2 4_565 . 6_665 79.34(17) ?
N2 Sn1 O2 4_565 . 1_565 167.30(19) ?
N2 Sn1 O2 4_565 . 2_555 90.93(15) ?
N2 Sn1 O2 4_565 . 3_665 90.93(15) ?
N2 Sn1 N2 5_555 . 6_665 79.34(14) ?
N2 Sn1 O2 5_555 . 1_565 90.93(16) ?
N2 Sn1 O2 5_555 . 2_555 167.30(19) ?
N2 Sn1 O2 5_555 . 3_665 90.93(13) ?
N2 Sn1 O2 6_665 . 1_565 90.93(16) ?
N2 Sn1 O2 6_665 . 2_555 90.93(13) ?
N2 Sn1 O2 6_665 . 3_665 167.30(19) ?
O2 Sn1 O2 1_565 . 2_555 97.42(17) ?
O2 Sn1 O2 1_565 . 3_665 97.42(17) ?
O2 Sn1 O2 2_555 . 3_665 97.42(15) ?
N1 Ge1 N2 1_554 . 1_655 107.61(16) ?
N1 Ge1 N2 1_554 . 2_675 107.61(16) ?
N1 Ge1 N2 1_554 . 3_455 107.61(16) ?
N2 Ge1 N2 1_655 . 2_675 111.27(17) ?
N2 Ge1 N2 1_655 . 3_455 111.27(17) ?
N2 Ge1 N2 2_675 . 3_455 111.27(17) ?
N1 Ge2 N2 4_564 . 2_565 85.79(18) ?
N1 Ge2 N2 4_564 . 3_455 85.79(18) ?
N1 Ge2 O1 4_564 . . 177.2(2) ?
N1 Ge2 O2 4_564 . 2_555 96.23(19) ?
N1 Ge2 O2 4_564 . 3_555 96.23(19) ?
N2 Ge2 N2 2_565 . 3_455 86.14(18) ?
N2 Ge2 O1 2_565 . . 96.22(19) ?
N2 Ge2 O2 2_565 . 2_555 177.0(2) ?
N2 Ge2 O2 2_565 . 3_555 91.79(17) ?
N2 Ge2 O1 3_455 . . 96.22(19) ?
N2 Ge2 O2 3_455 . 2_555 91.79(17) ?
N2 Ge2 O2 3_455 . 3_555 177.0(2) ?
O1 Ge2 O2 . . 2_555 81.84(18) ?
O1 Ge2 O2 . . 3_555 81.84(18) ?
O2 Ge2 O2 2_555 . 3_555 90.20(19) ?
Ge1 N1 Ge2 1_556 . 4_565 121.77(16) ?
Ge1 N1 Ge2 1_556 . 5_555 121.77(16) ?
Ge1 N1 Ge2 1_556 . 6_665 121.77(16) ?
Ge2 N1 Ge2 4_565 . 5_555 94.8(2) ?
Ge2 N1 Ge2 4_565 . 6_665 94.8(2) ?
Ge2 N1 Ge2 5_555 . 6_665 94.8(2) ?
Sn1 N2 Ge1 4_564 . 1_455 119.9(2) ?
Sn1 N2 Ge2 4_564 . 2_565 96.87(15) ?
Sn1 N2 Ge2 4_564 . 3_455 96.87(15) ?
Ge1 N2 Ge2 1_455 . 2_565 121.79(17) ?
Ge1 N2 Ge2 1_455 . 3_455 121.79(17) ?
Ge2 N2 Ge2 2_565 . 3_455 93.24(19) ?
Ge2 O1 Ge2 . . 2_555 98.5(2) ?
Ge2 O1 Ge2 . . 3_555 98.5(2) ?
Ge2 O1 Ge2 2_555 . 3_555 98.5(2) ?
Sn1 O2 Ge2 1_545 . 2_555 126.82(16) ?
Sn1 O2 Ge2 1_545 . 3_555 126.82(16) ?
Ge2 O2 Ge2 2_555 . 3_555 97.54(19) ?

loop_
_geom_bond_atom_site_label_1
_geom_bond_atom_site_label_2
_geom_bond_site_symmetry_1
_geom_bond_site_symmetry_2
_geom_bond_distance
_geom_bond_publ_flag
Sn1 N2 . 4_565 2.164(4) ?
Sn1 N2 . 5_555 2.164(4) ?
Sn1 N2 . 6_665 2.164(4) ?
Sn1 O2 . 1_565 2.070(4) ?
Sn1 O2 . 2_555 2.070(4) ?
Sn1 O2 . 3_665 2.070(4) ?
Ge1 N1 . 1_554 1.915(7) ?
Ge1 N2 . 1_655 1.886(4) ?
Ge1 N2 . 2_675 1.886(4) ?
Ge1 N2 . 3_455 1.886(4) ?
Ge2 N1 . 4_564 1.997(4) ?
Ge2 N2 . 2_565 2.023(4) ?
Ge2 N2 . 3_455 2.023(4) ?
Ge2 O1 . . 1.938(3) ?
Ge2 O2 . 2_555 1.952(4) ?
Ge2 O2 . 3_555 1.952(4) ?
